data_7217719
loop_
_publ_author_name
'Yaghoobnejad-Asl, Hooman'
'Choudhury, Amitava'

_publ_section_title
;
 Phosphorous Acid Route Synthesis of Iron Tavorite Phases,
 LiFePO4(OH)xF1-x [0&#x2264; x &#x2264;1] and Comparative Study of Their
 Electrochemical Activities
;
_journal_name_full 'RSC Advances'
_journal_paper_doi 10.1039/C4RA05391E
_journal_year 2014
_chemical_formula_moiety 'Fe H O5 P, Li'
_chemical_formula_sum 'Fe H Li O5 P'
_chemical_formula_weight 174.77
_chemical_melting_point ?
_chemical_name_common 'Lithium Iron Phosphate Hydroxide'
_chemical_name_systematic
; 
 Lithium Iron Phosphate Hydroxide 
;
_space_group_IT_number 2
_symmetry_cell_setting triclinic
_symmetry_space_group_name_Hall '-P 1'
_symmetry_space_group_name_H-M 'P -1'
_atom_sites_solution_hydrogens geom
_atom_sites_solution_primary direct
_atom_sites_solution_secondary difmap
_audit_creation_method SHELXL-97
_cell_angle_alpha 109.237(2)
_cell_angle_beta 97.878(2)
_cell_angle_gamma 106.397(2)
_cell_formula_units_Z 2
_cell_length_a 5.3506(10)
_cell_length_b 7.2877(14)
_cell_length_c 5.1174(10)
_cell_measurement_reflns_used 893
_cell_measurement_temperature 293(2)
_cell_measurement_theta_max 28.28
_cell_measurement_theta_min 3.16
_cell_volume 174.81(6)
_computing_cell_refinement 'Bruker SAINT V7.60A (Bruker, 2008)'
_computing_data_collection 'Bruker SMART V5.631 (Bruker, 2002)'
_computing_data_reduction 'Bruker SAINT V7.60A (Bruker, 2008)'
_computing_molecular_graphics 'SHELXTL (Sheldrick, 2008)'
_computing_publication_material 'SHELXTL (Sheldrick, 2008)'
_computing_structure_refinement 'SHELXL-97 (Sheldrick, 2008)'
_computing_structure_solution 'SHELXS-97 (Sheldrick, 2008)'
_diffrn_ambient_temperature 293(2)
_diffrn_measured_fraction_theta_full 0.975
_diffrn_measured_fraction_theta_max 0.975
_diffrn_measurement_device_type 'Bruker Smart-Apex CCD area detector'
_diffrn_measurement_method '\w scans'
_diffrn_radiation_monochromator graphite
_diffrn_radiation_source 'fine-focus sealed tube'
_diffrn_radiation_type MoK\a
_diffrn_radiation_wavelength 0.71073
_diffrn_reflns_av_R_equivalents 0.0258
_diffrn_reflns_av_sigmaI/netI 0.0333
_diffrn_reflns_limit_h_max 7
_diffrn_reflns_limit_h_min -7
_diffrn_reflns_limit_k_max 9
_diffrn_reflns_limit_k_min -9
_diffrn_reflns_limit_l_max 6
_diffrn_reflns_limit_l_min -6
_diffrn_reflns_number 2148
_diffrn_reflns_theta_full 28.28
_diffrn_reflns_theta_max 28.28
_diffrn_reflns_theta_min 3.16
_exptl_absorpt_coefficient_mu 4.651
_exptl_absorpt_correction_T_max 0.7677
_exptl_absorpt_correction_T_min 0.3777
_exptl_absorpt_correction_type multi-scan
_exptl_absorpt_process_details '(SADABS; Bruker, 2008)'
_exptl_crystal_colour green
_exptl_crystal_density_diffrn 3.320
_exptl_crystal_density_meas ?
_exptl_crystal_density_method 'not measured'
_exptl_crystal_description octahedral
_exptl_crystal_F_000 170
_exptl_crystal_size_max 0.26
_exptl_crystal_size_mid 0.07
_exptl_crystal_size_min 0.06
_refine_diff_density_max 1.063
_refine_diff_density_min -0.738
_refine_diff_density_rms 0.224
_refine_ls_extinction_method none
_refine_ls_goodness_of_fit_ref 1.265
_refine_ls_hydrogen_treatment mixed
_refine_ls_matrix_type full
_refine_ls_number_parameters 80
_refine_ls_number_reflns 850
_refine_ls_number_restraints 0
_refine_ls_restrained_S_all 1.265
_refine_ls_R_factor_all 0.0437
_refine_ls_R_factor_gt 0.0393
_refine_ls_shift/su_max 0.000
_refine_ls_shift/su_mean 0.000
_refine_ls_structure_factor_coef Fsqd
_refine_ls_weighting_details 'calc w=1/[\s^2^(Fo^2^)+(0.0408P)^2^+1.3734P] where P=(Fo^2^+2Fc^2^)/3'
_refine_ls_weighting_scheme calc
_refine_ls_wR_factor_gt 0.1126
_refine_ls_wR_factor_ref 0.1145
_reflns_number_gt 760
_reflns_number_total 850
_reflns_threshold_expression >2sigma(I)
_cod_data_source_file c4ra05391e1.cif
_cod_data_source_block sad1
_cod_depositor_comments
;
The following automatic conversions were performed:

'_chemical_melting_point' value 'N/A' was changed to '?' - the value
is undefined or not given.

'_symmetry_cell_setting' value
'Triclinic' changed to 'triclinic' according to
/usr/data/users/saulius/crontab/automatic-downloads/rss-feeds/RSC/lib/dictionaries/cif_core.dic
dictionary named 'cif_core.dic' version 2.4.2 from 2011-04-26.

Automatic conversion script
Id: cif_fix_values 2281 2013-09-26 08:29:07Z andrius 

The following automatic conversions were performed:

'_exptl_crystal_density_meas' value 'none' was changed to '?' - the
value is perceived as not measured.

Automatic conversion script
Id: cif_fix_values 3008 2015-01-20 13:52:24Z robertas 
;
_cod_original_sg_symbol_H-M 'P-1   '
_cod_database_code 7217719

loop_
_symmetry_equiv_pos_as_xyz
'x, y, z'
'-x, -y, -z'

loop_
_atom_site_label
_atom_site_type_symbol
_atom_site_fract_x
_atom_site_fract_y
_atom_site_fract_z
_atom_site_U_iso_or_equiv
_atom_site_adp_type
_atom_site_occupancy
_atom_site_symmetry_multiplicity
_atom_site_calc_flag
_atom_site_refinement_flags
Fe1 Fe 0.0000 0.5000 0.0000 0.0064(3) Uani 1 2 d S
Fe2 Fe 0.0000 0.0000 0.0000 0.0062(3) Uani 1 2 d S
P1 P 0.6373(3) 0.7688(2) 0.3245(3) 0.0055(3) Uani 1 1 d .
O1 O 0.6588(7) 0.8802(6) 0.1146(8) 0.0081(7) Uani 1 1 d .
O2 O 0.3397(7) 0.6626(6) 0.3103(8) 0.0086(7) Uani 1 1 d .
O3 O 0.9529(8) 0.2774(6) 0.1579(8) 0.0077(7) Uani 1 1 d .
O4 O 0.7869(8) 0.6160(6) 0.2682(8) 0.0088(7) Uani 1 1 d .
O5 O 0.2456(7) 0.0689(6) 0.3670(7) 0.0076(7) Uani 1 1 d .
Li1 Li 0.613(2) 0.1826(19) 0.254(2) 0.024(2) Uani 1 1 d .
H1 H 1.027(14) 0.326(10) 0.319(16) 0.007(16) Uiso 1 1 d .

loop_
_atom_site_aniso_label
_atom_site_aniso_U_11
_atom_site_aniso_U_22
_atom_site_aniso_U_33
_atom_site_aniso_U_23
_atom_site_aniso_U_13
_atom_site_aniso_U_12
Fe1 0.0061(5) 0.0061(5) 0.0061(5) 0.0019(4) 0.0014(4) 0.0016(4)
Fe2 0.0064(5) 0.0064(5) 0.0051(5) 0.0018(4) 0.0010(4) 0.0021(4)
P1 0.0047(6) 0.0068(6) 0.0045(6) 0.0017(5) 0.0010(4) 0.0020(5)
O1 0.0068(17) 0.0118(18) 0.0077(16) 0.0056(15) 0.0025(14) 0.0034(15)
O2 0.0043(17) 0.0128(18) 0.0085(17) 0.0044(15) 0.0022(14) 0.0021(14)
O3 0.0091(18) 0.0069(17) 0.0050(17) 0.0010(14) -0.0001(14) 0.0021(14)
O4 0.0109(18) 0.0116(18) 0.0083(17) 0.0050(15) 0.0057(14) 0.0075(15)
O5 0.0071(17) 0.0101(18) 0.0041(16) 0.0010(14) 0.0013(13) 0.0034(14)
Li1 0.021(6) 0.031(6) 0.017(5) 0.007(5) 0.007(4) 0.006(5)

loop_
_atom_type_symbol
_atom_type_description
_atom_type_scat_dispersion_real
_atom_type_scat_dispersion_imag
_atom_type_scat_source
Li Li -0.0003 0.0001 'International Tables Vol C Tables 4.2.6.8 and 6.1.1.4'
H H 0.0000 0.0000 'International Tables Vol C Tables 4.2.6.8 and 6.1.1.4'
O O 0.0106 0.0060 'International Tables Vol C Tables 4.2.6.8 and 6.1.1.4'
P P 0.1023 0.0942 'International Tables Vol C Tables 4.2.6.8 and 6.1.1.4'
Fe Fe 0.3463 0.8444 'International Tables Vol C Tables 4.2.6.8 and 6.1.1.4'

loop_
_geom_angle_atom_site_label_1
_geom_angle_atom_site_label_2
_geom_angle_atom_site_label_3
_geom_angle
_geom_angle_site_symmetry_1
_geom_angle_site_symmetry_3
O2 Fe1 O2 180.0(2) 2_565 .
O2 Fe1 O3 87.05(15) 2_565 2_665
O2 Fe1 O3 92.95(15) . 2_665
O2 Fe1 O3 92.95(15) 2_565 1_455
O2 Fe1 O3 87.05(15) . 1_455
O3 Fe1 O3 180.0 2_665 1_455
O2 Fe1 O4 90.22(15) 2_565 2_665
O2 Fe1 O4 89.78(15) . 2_665
O3 Fe1 O4 86.55(15) 2_665 2_665
O3 Fe1 O4 93.45(15) 1_455 2_665
O2 Fe1 O4 89.78(15) 2_565 1_455
O2 Fe1 O4 90.22(15) . 1_455
O3 Fe1 O4 93.45(15) 2_665 1_455
O3 Fe1 O4 86.55(15) 1_455 1_455
O4 Fe1 O4 180.0(3) 2_665 1_455
O5 Fe2 O5 180.0(2) 2 .
O5 Fe2 O3 89.68(15) 2 2_655
O5 Fe2 O3 90.32(15) . 2_655
O5 Fe2 O3 90.32(15) 2 1_455
O5 Fe2 O3 89.68(15) . 1_455
O3 Fe2 O3 180.0(3) 2_655 1_455
O5 Fe2 O1 85.04(15) 2 1_445
O5 Fe2 O1 94.96(15) . 1_445
O3 Fe2 O1 92.97(15) 2_655 1_445
O3 Fe2 O1 87.03(15) 1_455 1_445
O5 Fe2 O1 94.96(15) 2 2_665
O5 Fe2 O1 85.04(15) . 2_665
O3 Fe2 O1 87.03(15) 2_655 2_665
O3 Fe2 O1 92.97(15) 1_455 2_665
O1 Fe2 O1 180.0(2) 1_445 2_665
O5 Fe2 Li1 95.4(2) 2 2_655
O5 Fe2 Li1 84.6(2) . 2_655
O3 Fe2 Li1 40.2(3) 2_655 2_655
O3 Fe2 Li1 139.8(3) 1_455 2_655
O1 Fe2 Li1 133.1(3) 1_445 2_655
O1 Fe2 Li1 46.9(3) 2_665 2_655
O5 Fe2 Li1 84.6(2) 2 1_455
O5 Fe2 Li1 95.4(2) . 1_455
O3 Fe2 Li1 139.8(3) 2_655 1_455
O3 Fe2 Li1 40.2(3) 1_455 1_455
O1 Fe2 Li1 46.9(3) 1_445 1_455
O1 Fe2 Li1 133.1(3) 2_665 1_455
Li1 Fe2 Li1 180.0(4) 2_655 1_455
O5 Fe2 Li1 136.2(2) 2 .
O5 Fe2 Li1 43.8(2) . .
O3 Fe2 Li1 86.3(3) 2_655 .
O3 Fe2 Li1 93.7(3) 1_455 .
O1 Fe2 Li1 138.7(2) 1_445 .
O1 Fe2 Li1 41.3(2) 2_665 .
Li1 Fe2 Li1 55.9(4) 2_655 .
Li1 Fe2 Li1 124.1(4) 1_455 .
O5 Fe2 Li1 43.8(2) 2 2
O5 Fe2 Li1 136.2(2) . 2
O3 Fe2 Li1 93.7(3) 2_655 2
O3 Fe2 Li1 86.3(3) 1_455 2
O1 Fe2 Li1 41.3(2) 1_445 2
O1 Fe2 Li1 138.7(2) 2_665 2
Li1 Fe2 Li1 124.1(4) 2_655 2
Li1 Fe2 Li1 55.9(4) 1_455 2
Li1 Fe2 Li1 180.0(6) . 2
O4 P1 O5 109.9(2) . 2_666
O4 P1 O2 111.8(2) . .
O5 P1 O2 104.1(2) 2_666 .
O4 P1 O1 111.1(2) . .
O5 P1 O1 109.2(2) 2_666 .
O2 P1 O1 110.5(2) . .
O4 P1 Li1 120.3(3) . 2_666
O5 P1 Li1 53.4(3) 2_666 2_666
O2 P1 Li1 51.1(3) . 2_666
O1 P1 Li1 128.6(3) . 2_666
P1 O1 Fe2 125.9(2) . 1_665
P1 O1 Li1 129.1(4) . 2_665
Fe2 O1 Li1 97.5(4) 1_665 2_665
P1 O1 Li1 117.0(4) . 1_565
Fe2 O1 Li1 89.9(3) 1_665 1_565
Li1 O1 Li1 84.4(5) 2_665 1_565
P1 O2 Fe1 135.6(2) . .
P1 O2 Li1 93.8(4) . 2_666
Fe1 O2 Li1 128.8(4) . 2_666
Li1 O3 Fe1 116.7(4) . 1_655
Li1 O3 Fe2 97.7(4) . 1_655
Fe1 O3 Fe2 129.62(19) 1_655 1_655
Li1 O3 H1 90(5) . .
Fe1 O3 H1 110(5) 1_655 .
Fe2 O3 H1 105(5) 1_655 .
P1 O4 Fe1 141.4(2) . 1_655
P1 O5 Fe2 143.4(2) 2_666 .
P1 O5 Li1 91.5(3) 2_666 .
Fe2 O5 Li1 96.9(3) . .
O3 Li1 O1 101.5(5) . 2_665
O3 Li1 O2 109.4(6) . 2_666
O1 Li1 O2 135.6(6) 2_665 2_666
O3 Li1 O5 177.3(7) . .
O1 Li1 O5 80.4(4) 2_665 .
O2 Li1 O5 70.1(4) 2_666 .
O3 Li1 O1 85.2(5) . 1_545
O1 Li1 O1 95.6(5) 2_665 1_545
O2 Li1 O1 117.6(6) 2_666 1_545
O5 Li1 O1 92.7(5) . 1_545
O3 Li1 P1 144.6(6) . 2_666
O1 Li1 P1 107.9(5) 2_665 2_666
O2 Li1 P1 35.1(2) 2_666 2_666
O5 Li1 P1 35.13(19) . 2_666
O1 Li1 P1 110.7(5) 1_545 2_666
O3 Li1 Li1 94.5(6) . 2_655
O1 Li1 Li1 49.8(4) 2_665 2_655
O2 Li1 Li1 150.5(8) 2_666 2_655
O5 Li1 Li1 85.1(6) . 2_655
O1 Li1 Li1 45.8(4) 1_545 2_655
P1 Li1 Li1 119.5(6) 2_666 2_655
O3 Li1 Fe2 42.1(3) . 1_655
O1 Li1 Fe2 99.3(4) 2_665 1_655
O2 Li1 Fe2 125.0(5) 2_666 1_655
O5 Li1 Fe2 135.9(5) . 1_655
O1 Li1 Fe2 43.2(2) 1_545 1_655
P1 Li1 Fe2 144.8(5) 2_666 1_655
Li1 Li1 Fe2 63.7(4) 2_655 1_655
O3 Li1 Fe2 142.5(5) . .
O1 Li1 Fe2 41.2(2) 2_665 .
O2 Li1 Fe2 104.3(4) 2_666 .
O5 Li1 Fe2 39.2(2) . .
O1 Li1 Fe2 93.6(4) 1_545 .
P1 Li1 Fe2 70.2(3) 2_666 .
Li1 Li1 Fe2 60.4(4) 2_655 .
Fe2 Li1 Fe2 124.1(4) 1_655 .
O3 Li1 H1 21.8(19) . .
O1 Li1 H1 122(2) 2_665 .
O2 Li1 H1 88(2) 2_666 .
O5 Li1 H1 157(2) . .
O1 Li1 H1 89.9(19) 1_545 .
P1 Li1 H1 123(2) 2_666 .
Li1 Li1 H1 113(2) 2_655 .
Fe2 Li1 H1 51.5(19) 1_655 .
Fe2 Li1 H1 163(2) . .

loop_
_geom_bond_atom_site_label_1
_geom_bond_atom_site_label_2
_geom_bond_distance
_geom_bond_site_symmetry_2
Fe1 O2 1.995(4) 2_565
Fe1 O2 1.995(4) .
Fe1 O3 2.010(4) 2_665
Fe1 O3 2.010(4) 1_455
Fe1 O4 2.027(4) 2_665
Fe1 O4 2.027(4) 1_455
Fe2 O5 1.958(4) 2
Fe2 O5 1.958(4) .
Fe2 O3 2.017(4) 2_655
Fe2 O3 2.017(4) 1_455
Fe2 O1 2.042(4) 1_445
Fe2 O1 2.042(4) 2_665
Fe2 Li1 2.982(12) 2_655
Fe2 Li1 2.982(12) 1_455
Fe2 Li1 3.074(12) .
Fe2 Li1 3.074(12) 2
P1 O4 1.523(4) .
P1 O5 1.538(4) 2_666
P1 O2 1.541(4) .
P1 O1 1.543(4) .
P1 Li1 2.671(11) 2_666
O1 Fe2 2.042(4) 1_665
O1 Li1 2.045(12) 2_665
O1 Li1 2.177(13) 1_565
O2 Li1 2.083(12) 2_666
O3 Li1 1.944(12) .
O3 Fe1 2.010(4) 1_655
O3 Fe2 2.017(4) 1_655
O3 H1 0.78(7) .
O4 Fe1 2.027(4) 1_655
O5 P1 1.538(4) 2_666
O5 Li1 2.145(12) .
Li1 O1 2.045(12) 2_665
Li1 O2 2.083(12) 2_666
Li1 O1 2.177(13) 1_545
Li1 P1 2.671(11) 2_666
Li1 Li1 2.84(2) 2_655
Li1 Fe2 2.982(12) 1_655
Li1 H1 2.09(7) .
